data_7052797
loop_
_publ_author_name
'Goswami, Shyamaprosad'
'Das, Nirmal Kumar'
'Sen, Debabrata'
'Hazra, Giridhari'
'Goh, Jia Hao'
'Sing, Yeap Chin'
'Fun, Hoong-Kun'

_publ_section_title
;
 Recognition of acids involved in Krebs cycle by
 9-anthrylmethyl-di(6-acetylamino-2-picolyl)amine: a case of selective
 fluorescence enhancement for maleic acid
;
_journal_issue 12
_journal_name_full 'New Journal of Chemistry'
_journal_page_first 2811
_journal_paper_doi 10.1039/c1nj20339h
_journal_volume 35
_journal_year 2011
_chemical_formula_moiety 'C31 H29 N5 O2'
_chemical_formula_sum 'C31 H29 N5 O2'
_chemical_formula_weight 503.59
_chemical_name_systematic
;
?
;
_space_group_IT_number 2
_symmetry_cell_setting triclinic
_symmetry_space_group_name_Hall '-P 1'
_symmetry_space_group_name_H-M 'P -1'
_atom_sites_solution_hydrogens geom
_atom_sites_solution_primary direct
_atom_sites_solution_secondary difmap
_audit_creation_method SHELXL-97
_cell_angle_alpha 84.353(1)
_cell_angle_beta 88.257(1)
_cell_angle_gamma 89.524(1)
_cell_formula_units_Z 2
_cell_length_a 9.4245(2)
_cell_length_b 9.9653(2)
_cell_length_c 13.9428(3)
_cell_measurement_reflns_used 7576
_cell_measurement_temperature 296(2)
_cell_measurement_theta_max 30.09
_cell_measurement_theta_min 2.40
_cell_volume 1302.50(5)
_computing_cell_refinement 'SAINT (Bruker, 2005)'
_computing_data_collection 'APEX2 (Bruker, 2005)'
_computing_data_reduction SAINT
_computing_molecular_graphics SHELXTL
_computing_publication_material
;
SHELXTL (Sheldrick, 2008), PLATON (Spek, 2009)
;
_computing_structure_refinement SHELXTL
_computing_structure_solution 'SHELXTL (Sheldrick, 2008)'
_diffrn_ambient_temperature 296(2)
_diffrn_measured_fraction_theta_full 0.993
_diffrn_measured_fraction_theta_max 0.993
_diffrn_measurement_device_type
;
Bruker SMART APEXII CCD area-detector diffractometer
;
_diffrn_measurement_method '\f and \w scans'
_diffrn_radiation_monochromator graphite
_diffrn_radiation_source 'fine-focus sealed tube'
_diffrn_radiation_type MoK\a
_diffrn_radiation_wavelength 0.71073
_diffrn_reflns_av_R_equivalents 0.0356
_diffrn_reflns_av_sigmaI/netI 0.0339
_diffrn_reflns_limit_h_max 14
_diffrn_reflns_limit_h_min -14
_diffrn_reflns_limit_k_max 15
_diffrn_reflns_limit_k_min -14
_diffrn_reflns_limit_l_max 21
_diffrn_reflns_limit_l_min -21
_diffrn_reflns_number 38829
_diffrn_reflns_theta_full 32.49
_diffrn_reflns_theta_max 32.49
_diffrn_reflns_theta_min 1.47
_diffrn_standards_number 0
_exptl_absorpt_coefficient_mu 0.083
_exptl_absorpt_correction_T_max 0.9915
_exptl_absorpt_correction_T_min 0.9531
_exptl_absorpt_correction_type multi-scan
_exptl_absorpt_process_details '(<i>SADABS</i>; Bruker, 2005)'
_exptl_crystal_colour yellow
_exptl_crystal_density_diffrn 1.284
_exptl_crystal_density_method 'not measured'
_exptl_crystal_description plate
_exptl_crystal_F_000 532
_exptl_crystal_size_max 0.59
_exptl_crystal_size_mid 0.37
_exptl_crystal_size_min 0.10
_refine_diff_density_max 0.250
_refine_diff_density_min -0.177
_refine_diff_density_rms 0.039
_refine_ls_extinction_method none
_refine_ls_goodness_of_fit_ref 1.055
_refine_ls_hydrogen_treatment mixed
_refine_ls_matrix_type full
_refine_ls_number_parameters 353
_refine_ls_number_reflns 9347
_refine_ls_number_restraints 0
_refine_ls_restrained_S_all 1.055
_refine_ls_R_factor_all 0.0944
_refine_ls_R_factor_gt 0.0551
_refine_ls_shift/su_max 0.000
_refine_ls_shift/su_mean <0.001
_refine_ls_structure_factor_coef Fsqd
_refine_ls_weighting_details 'calc w=1/[\s^2^(Fo^2^)+(0.0663P)^2^+0.1391P] where P=(Fo^2^+2Fc^2^)/3'
_refine_ls_weighting_scheme calc
_refine_ls_wR_factor_gt 0.1365
_refine_ls_wR_factor_ref 0.1579
_reflns_number_gt 5742
_reflns_number_total 9347
_reflns_threshold_expression I>2\s(I)
_cod_data_source_file c1nj20339h.txt
_cod_data_source_block fs93_0m
_cod_depositor_comments
;
The following automatic conversions were performed:

'_symmetry_cell_setting' value 'Triclinic' changed to 'triclinic'
according to /home/saulius/struct/CIF-dictionaries/cif_core.dic
dictionary named 'cif_core.dic' version 2.4.1 from 2010-06-29.

Automatic conversion script
Id: cif_fix_values 1715 2011-07-08 13:25:40Z adriana 
;
_cod_database_code 7052797

loop_
_symmetry_equiv_pos_as_xyz
'x, y, z'
'-x, -y, -z'

loop_
_atom_site_label
_atom_site_type_symbol
_atom_site_fract_x
_atom_site_fract_y
_atom_site_fract_z
_atom_site_U_iso_or_equiv
_atom_site_adp_type
_atom_site_occupancy
_atom_site_symmetry_multiplicity
_atom_site_calc_flag
_atom_site_refinement_flags
O1 O 0.26588(10) 0.76289(12) -0.05271(9) 0.0661(3) Uani 1 1 d .
O2 O 1.23438(10) 1.13247(12) 0.06119(9) 0.0688(3) Uani 1 1 d .
N1 N 0.49049(12) 0.74924(12) 0.00137(8) 0.0446(3) Uani 1 1 d .
N2 N 0.59657(10) 0.63055(10) 0.12817(7) 0.0386(2) Uani 1 1 d .
N3 N 0.73829(11) 0.62025(9) 0.33524(7) 0.0381(2) Uani 1 1 d .
N4 N 0.88985(10) 0.91990(10) 0.19569(7) 0.0364(2) Uani 1 1 d .
N5 N 1.00298(11) 1.08943(11) 0.10069(8) 0.0412(2) Uani 1 1 d .
C1 C 0.48918(15) 0.76193(13) 0.49914(9) 0.0450(3) Uani 1 1 d .
C2 C 0.36699(18) 0.75592(17) 0.44116(12) 0.0604(4) Uani 1 1 d .
H2A H 0.3710 0.7034 0.3896 0.072 Uiso 1 1 calc R
C3 C 0.24614(19) 0.82411(19) 0.45895(14) 0.0730(5) Uani 1 1 d .
H3A H 0.1694 0.8177 0.4193 0.088 Uiso 1 1 calc R
C4 C 0.23385(19) 0.90456(19) 0.53611(14) 0.0721(5) Uani 1 1 d .
H4A H 0.1490 0.9488 0.5484 0.087 Uiso 1 1 calc R
C5 C 0.34580(18) 0.91696(16) 0.59195(12) 0.0607(4) Uani 1 1 d .
H5A H 0.3375 0.9706 0.6428 0.073 Uiso 1 1 calc R
C6 C 0.47701(15) 0.84983(13) 0.57501(10) 0.0477(3) Uani 1 1 d .
C7 C 0.59350(16) 0.86716(14) 0.63094(10) 0.0504(3) Uani 1 1 d .
H7A H 0.5868 0.9281 0.6773 0.060 Uiso 1 1 calc R
C8 C 0.71921(15) 0.79689(13) 0.61998(9) 0.0451(3) Uani 1 1 d .
C9 C 0.83676(17) 0.81346(16) 0.67973(10) 0.0568(4) Uani 1 1 d .
H9A H 0.8301 0.8755 0.7253 0.068 Uiso 1 1 calc R
C10 C 0.95748(18) 0.74107(18) 0.67153(12) 0.0639(4) Uani 1 1 d .
H10A H 1.0330 0.7531 0.7111 0.077 Uiso 1 1 calc R
C11 C 0.96794(18) 0.64724(18) 0.60250(12) 0.0643(4) Uani 1 1 d .
H11A H 1.0506 0.5965 0.5976 0.077 Uiso 1 1 calc R
C12 C 0.85979(16) 0.62925(15) 0.54287(11) 0.0540(3) Uani 1 1 d .
H12A H 0.8705 0.5671 0.4976 0.065 Uiso 1 1 calc R
C13 C 0.73035(14) 0.70345(12) 0.54815(9) 0.0423(3) Uani 1 1 d .
C14 C 0.61630(14) 0.68857(12) 0.48701(9) 0.0419(3) Uani 1 1 d .
C15 C 0.62885(15) 0.58907(13) 0.41161(9) 0.0456(3) Uani 1 1 d .
H15A H 0.6489 0.5006 0.4439 0.055 Uiso 1 1 calc R
H15B H 0.5377 0.5843 0.3816 0.055 Uiso 1 1 calc R
C16 C 0.73140(13) 0.52542(12) 0.26100(9) 0.0405(3) Uani 1 1 d .
H16A H 0.7395 0.4345 0.2924 0.049 Uiso 1 1 calc R
H16B H 0.8132 0.5407 0.2174 0.049 Uiso 1 1 calc R
C17 C 0.59929(13) 0.53313(12) 0.20159(9) 0.0390(3) Uani 1 1 d .
C18 C 0.48643(16) 0.44620(13) 0.22325(10) 0.0505(3) Uani 1 1 d .
H18A H 0.4898 0.3804 0.2753 0.061 Uiso 1 1 calc R
C19 C 0.36909(16) 0.45876(15) 0.16641(12) 0.0578(4) Uani 1 1 d .
H19A H 0.2933 0.3999 0.1792 0.069 Uiso 1 1 calc R
C20 C 0.36377(14) 0.55819(14) 0.09066(10) 0.0489(3) Uani 1 1 d .
H20A H 0.2854 0.5684 0.0516 0.059 Uiso 1 1 calc R
C21 C 0.48071(12) 0.64286(12) 0.07510(9) 0.0383(3) Uani 1 1 d .
C22 C 0.38740(14) 0.80462(14) -0.05601(9) 0.0459(3) Uani 1 1 d .
C23 C 0.43274(17) 0.92247(19) -0.12391(12) 0.0692(5) Uani 1 1 d .
H23A H 0.3942 0.9147 -0.1861 0.104 Uiso 1 1 calc R
H23B H 0.5345 0.9244 -0.1296 0.104 Uiso 1 1 calc R
H23C H 0.3987 1.0042 -0.0998 0.104 Uiso 1 1 calc R
C24 C 0.74533(13) 0.76166(11) 0.29648(9) 0.0393(3) Uani 1 1 d .
H24A H 0.7254 0.8179 0.3483 0.047 Uiso 1 1 calc R
H24B H 0.6723 0.7793 0.2492 0.047 Uiso 1 1 calc R
C25 C 0.88778(12) 0.80066(11) 0.24972(8) 0.0364(2) Uani 1 1 d .
C26 C 1.00896(14) 0.72225(13) 0.26441(10) 0.0469(3) Uani 1 1 d .
H26A H 1.0058 0.6414 0.3039 0.056 Uiso 1 1 calc R
C27 C 1.13442(14) 0.76732(14) 0.21892(11) 0.0517(3) Uani 1 1 d .
H27A H 1.2165 0.7155 0.2266 0.062 Uiso 1 1 calc R
C28 C 1.13868(14) 0.88811(14) 0.16239(10) 0.0475(3) Uani 1 1 d .
H28A H 1.2223 0.9191 0.1310 0.057 Uiso 1 1 calc R
C29 C 1.01331(12) 0.96258(12) 0.15381(8) 0.0372(2) Uani 1 1 d .
C30 C 1.10995(14) 1.16784(14) 0.05924(9) 0.0452(3) Uani 1 1 d .
C31 C 1.06638(16) 1.30203(15) 0.01168(12) 0.0577(4) Uani 1 1 d .
H31A H 1.1416 1.3377 -0.0311 0.087 Uiso 1 1 calc R
H31B H 1.0469 1.3627 0.0599 0.087 Uiso 1 1 calc R
H31D H 0.9826 1.2920 -0.0244 0.087 Uiso 1 1 calc R
H1N1 H 0.5734(17) 0.7828(15) -0.0078(11) 0.049(4) Uiso 1 1 d .
H1N5 H 0.9192(17) 1.1198(15) 0.0947(11) 0.051(4) Uiso 1 1 d .

loop_
_atom_site_aniso_label
_atom_site_aniso_U_11
_atom_site_aniso_U_22
_atom_site_aniso_U_33
_atom_site_aniso_U_23
_atom_site_aniso_U_13
_atom_site_aniso_U_12
O1 0.0372(5) 0.0796(7) 0.0766(8) 0.0205(6) -0.0094(5) -0.0035(5)
O2 0.0354(5) 0.0804(8) 0.0836(8) 0.0283(6) 0.0007(5) -0.0135(5)
N1 0.0334(5) 0.0560(6) 0.0418(6) 0.0096(5) -0.0024(4) -0.0053(5)
N2 0.0381(5) 0.0428(5) 0.0339(5) 0.0020(4) -0.0011(4) -0.0037(4)
N3 0.0457(6) 0.0345(5) 0.0332(5) 0.0019(4) 0.0001(4) -0.0060(4)
N4 0.0354(5) 0.0376(5) 0.0355(5) 0.0018(4) -0.0021(4) -0.0060(4)
N5 0.0328(5) 0.0448(6) 0.0441(6) 0.0064(4) -0.0013(4) -0.0079(4)
C1 0.0524(7) 0.0421(6) 0.0379(6) 0.0075(5) 0.0037(5) -0.0091(5)
C2 0.0614(9) 0.0639(9) 0.0548(9) 0.0012(7) -0.0055(7) -0.0061(7)
C3 0.0567(10) 0.0828(12) 0.0766(12) 0.0101(10) -0.0109(9) -0.0027(9)
C4 0.0609(10) 0.0736(11) 0.0767(12) 0.0142(9) 0.0113(9) 0.0114(8)
C5 0.0675(10) 0.0539(8) 0.0573(9) 0.0066(7) 0.0125(8) 0.0072(7)
C6 0.0568(8) 0.0418(7) 0.0415(7) 0.0068(5) 0.0099(6) -0.0018(6)
C7 0.0684(9) 0.0437(7) 0.0383(7) -0.0036(5) 0.0086(6) -0.0057(6)
C8 0.0576(8) 0.0424(6) 0.0341(6) 0.0010(5) 0.0038(5) -0.0084(6)
C9 0.0692(10) 0.0605(9) 0.0420(7) -0.0103(6) -0.0025(7) -0.0135(7)
C10 0.0608(10) 0.0809(11) 0.0508(9) -0.0071(8) -0.0108(7) -0.0074(8)
C11 0.0590(9) 0.0777(11) 0.0565(9) -0.0071(8) -0.0066(7) 0.0089(8)
C12 0.0610(9) 0.0556(8) 0.0459(8) -0.0069(6) -0.0028(6) 0.0037(7)
C13 0.0523(7) 0.0400(6) 0.0332(6) 0.0027(5) 0.0027(5) -0.0071(5)
C14 0.0530(7) 0.0392(6) 0.0319(6) 0.0031(5) 0.0056(5) -0.0111(5)
C15 0.0562(8) 0.0426(6) 0.0373(6) -0.0018(5) 0.0049(6) -0.0145(6)
C16 0.0469(7) 0.0366(6) 0.0375(6) -0.0002(5) -0.0044(5) 0.0016(5)
C17 0.0451(6) 0.0368(6) 0.0351(6) -0.0025(5) -0.0020(5) -0.0020(5)
C18 0.0604(8) 0.0407(7) 0.0483(7) 0.0076(5) -0.0053(6) -0.0125(6)
C19 0.0560(8) 0.0508(8) 0.0647(9) 0.0073(7) -0.0059(7) -0.0221(6)
C20 0.0420(7) 0.0508(7) 0.0532(8) 0.0011(6) -0.0063(6) -0.0089(5)
C21 0.0363(6) 0.0424(6) 0.0354(6) -0.0003(5) 0.0001(5) -0.0019(5)
C22 0.0391(6) 0.0580(8) 0.0390(7) 0.0034(6) -0.0006(5) 0.0033(5)
C23 0.0510(8) 0.0887(12) 0.0602(10) 0.0315(9) -0.0042(7) 0.0005(8)
C24 0.0435(6) 0.0347(6) 0.0383(6) 0.0032(5) 0.0025(5) -0.0031(5)
C25 0.0388(6) 0.0371(6) 0.0328(6) 0.0004(4) -0.0025(4) -0.0050(4)
C26 0.0462(7) 0.0433(7) 0.0493(7) 0.0068(5) -0.0061(6) 0.0008(5)
C27 0.0398(7) 0.0512(8) 0.0631(9) -0.0008(6) -0.0043(6) 0.0058(6)
C28 0.0351(6) 0.0538(7) 0.0527(8) -0.0013(6) 0.0038(5) -0.0028(5)
C29 0.0359(6) 0.0408(6) 0.0345(6) -0.0004(5) -0.0026(4) -0.0070(5)
C30 0.0397(6) 0.0548(7) 0.0396(7) 0.0052(5) -0.0038(5) -0.0150(5)
C31 0.0502(8) 0.0558(8) 0.0631(9) 0.0161(7) -0.0052(7) -0.0176(6)

loop_
_atom_type_symbol
_atom_type_description
_atom_type_scat_dispersion_real
_atom_type_scat_dispersion_imag
_atom_type_scat_source
C C 0.0033 0.0016 'International Tables Vol C Tables 4.2.6.8 and 6.1.1.4'
H H 0.0000 0.0000 'International Tables Vol C Tables 4.2.6.8 and 6.1.1.4'
N N 0.0061 0.0033 'International Tables Vol C Tables 4.2.6.8 and 6.1.1.4'
O O 0.0106 0.0060 'International Tables Vol C Tables 4.2.6.8 and 6.1.1.4'

loop_
_geom_angle_atom_site_label_1
_geom_angle_atom_site_label_2
_geom_angle_atom_site_label_3
_geom_angle
C22 N1 C21 129.01(11)
C22 N1 H1N1 116.7(10)
C21 N1 H1N1 114.3(10)
C21 N2 C17 118.25(10)
C24 N3 C16 113.95(9)
C24 N3 C15 115.06(10)
C16 N3 C15 110.83(9)
C29 N4 C25 118.30(10)
C30 N5 C29 128.05(11)
C30 N5 H1N5 117.2(10)
C29 N5 H1N5 114.7(10)
C14 C1 C2 124.89(13)
C14 C1 C6 119.41(12)
C2 C1 C6 115.70(14)
C3 C2 C1 122.12(16)
C3 C2 H2A 118.9
C1 C2 H2A 118.9
C2 C3 C4 121.40(17)
C2 C3 H3A 119.3
C4 C3 H3A 119.3
C5 C4 C3 119.43(17)
C5 C4 H4A 120.3
C3 C4 H4A 120.3
C4 C5 C6 121.51(17)
C4 C5 H5A 119.2
C6 C5 H5A 119.2
C7 C6 C5 121.04(14)
C7 C6 C1 119.25(13)
C5 C6 C1 119.72(14)
C8 C7 C6 122.20(13)
C8 C7 H7A 118.9
C6 C7 H7A 118.9
C7 C8 C9 121.46(13)
C7 C8 C13 119.14(13)
C9 C8 C13 119.39(13)
C10 C9 C8 121.46(14)
C10 C9 H9A 119.3
C8 C9 H9A 119.3
C9 C10 C11 119.40(15)
C9 C10 H10A 120.3
C11 C10 H10A 120.3
C12 C11 C10 121.39(16)
C12 C11 H11A 119.3
C10 C11 H11A 119.3
C11 C12 C13 121.51(14)
C11 C12 H12A 119.2
C13 C12 H12A 119.2
C14 C13 C12 123.20(12)
C14 C13 C8 119.97(12)
C12 C13 C8 116.83(12)
C13 C14 C1 119.87(12)
C13 C14 C15 119.57(12)
C1 C14 C15 120.50(12)
N3 C15 C14 115.48(10)
N3 C15 H15A 108.4
C14 C15 H15A 108.4
N3 C15 H15B 108.4
C14 C15 H15B 108.4
H15A C15 H15B 107.5
N3 C16 C17 116.26(10)
N3 C16 H16A 108.2
C17 C16 H16A 108.2
N3 C16 H16B 108.2
C17 C16 H16B 108.2
H16A C16 H16B 107.4
N2 C17 C18 121.96(12)
N2 C17 C16 116.24(10)
C18 C17 C16 121.79(11)
C19 C18 C17 118.90(12)
C19 C18 H18A 120.5
C17 C18 H18A 120.5
C20 C19 C18 120.18(12)
C20 C19 H19A 119.9
C18 C19 H19A 119.9
C19 C20 C21 117.15(13)
C19 C20 H20A 121.4
C21 C20 H20A 121.4
N2 C21 C20 123.54(11)
N2 C21 N1 112.69(10)
C20 C21 N1 123.77(11)
O1 C22 N1 123.22(12)
O1 C22 C23 121.73(12)
N1 C22 C23 115.05(12)
C22 C23 H23A 109.5
C22 C23 H23B 109.5
H23A C23 H23B 109.5
C22 C23 H23C 109.5
H23A C23 H23C 109.5
H23B C23 H23C 109.5
N3 C24 C25 113.23(10)
N3 C24 H24A 108.9
C25 C24 H24A 108.9
N3 C24 H24B 108.9
C25 C24 H24B 108.9
H24A C24 H24B 107.7
N4 C25 C26 122.23(11)
N4 C25 C24 114.95(10)
C26 C25 C24 122.76(10)
C27 C26 C25 118.31(12)
C27 C26 H26A 120.8
C25 C26 H26A 120.8
C28 C27 C26 120.44(12)
C28 C27 H27A 119.8
C26 C27 H27A 119.8
C27 C28 C29 117.60(12)
C27 C28 H28A 121.2
C29 C28 H28A 121.2
N4 C29 C28 123.06(11)
N4 C29 N5 113.18(10)
C28 C29 N5 123.76(11)
O2 C30 N5 122.71(13)
O2 C30 C31 121.52(11)
N5 C30 C31 115.76(12)
C30 C31 H31A 109.5
C30 C31 H31B 109.5
H31A C31 H31B 109.5
C30 C31 H31D 109.5
H31A C31 H31D 109.5
H31B C31 H31D 109.5

loop_
_geom_bond_atom_site_label_1
_geom_bond_atom_site_label_2
_geom_bond_distance
O1 C22 1.2196(16)
O2 C30 1.2221(16)
N1 C22 1.3565(16)
N1 C21 1.4037(15)
N1 H1N1 0.854(15)
N2 C21 1.3357(15)
N2 C17 1.3403(14)
N3 C24 1.4601(14)
N3 C16 1.4718(15)
N3 C15 1.4723(16)
N4 C29 1.3393(15)
N4 C25 1.3428(14)
N5 C30 1.3600(15)
N5 C29 1.4050(15)
N5 H1N5 0.847(15)
C1 C14 1.4127(19)
C1 C2 1.432(2)
C1 C6 1.4397(19)
C2 C3 1.350(2)
C2 H2A 0.9300
C3 C4 1.405(3)
C3 H3A 0.9300
C4 C5 1.344(3)
C4 H4A 0.9300
C5 C6 1.425(2)
C5 H5A 0.9300
C6 C7 1.387(2)
C7 C8 1.383(2)
C7 H7A 0.9300
C8 C9 1.426(2)
C8 C13 1.4341(18)
C9 C10 1.350(2)
C9 H9A 0.9300
C10 C11 1.407(2)
C10 H10A 0.9300
C11 C12 1.359(2)
C11 H11A 0.9300
C12 C13 1.425(2)
C12 H12A 0.9300
C13 C14 1.4096(18)
C14 C15 1.5159(17)
C15 H15A 0.9700
C15 H15B 0.9700
C16 C17 1.5136(17)
C16 H16A 0.9700
C16 H16B 0.9700
C17 C18 1.3847(17)
C18 C19 1.378(2)
C18 H18A 0.9300
C19 C20 1.3770(19)
C19 H19A 0.9300
C20 C21 1.3923(17)
C20 H20A 0.9300
C22 C23 1.491(2)
C23 H23A 0.9600
C23 H23B 0.9600
C23 H23C 0.9600
C24 C25 1.5113(16)
C24 H24A 0.9700
C24 H24B 0.9700
C25 C26 1.3873(17)
C26 C27 1.3818(19)
C26 H26A 0.9300
C27 C28 1.3725(19)
C27 H27A 0.9300
C28 C29 1.3920(18)
C28 H28A 0.9300
C30 C31 1.4931(19)
C31 H31A 0.9600
C31 H31B 0.9600
C31 H31D 0.9600

loop_
_geom_torsion_atom_site_label_1
_geom_torsion_atom_site_label_2
_geom_torsion_atom_site_label_3
_geom_torsion_atom_site_label_4
_geom_torsion
C14 C1 C2 C3 177.06(14)
C6 C1 C2 C3 -2.6(2)
C1 C2 C3 C4 -0.3(3)
C2 C3 C4 C5 1.8(3)
C3 C4 C5 C6 -0.3(2)
C4 C5 C6 C7 177.66(14)
C4 C5 C6 C1 -2.7(2)
C14 C1 C6 C7 3.97(17)
C2 C1 C6 C7 -176.39(12)
C14 C1 C6 C5 -175.68(11)
C2 C1 C6 C5 3.97(18)
C5 C6 C7 C8 175.91(12)
C1 C6 C7 C8 -3.72(19)
C6 C7 C8 C9 -178.41(12)
C6 C7 C8 C13 0.36(19)
C7 C8 C9 C10 177.41(14)
C13 C8 C9 C10 -1.4(2)
C8 C9 C10 C11 0.1(2)
C9 C10 C11 C12 1.0(3)
C10 C11 C12 C13 -0.7(3)
C11 C12 C13 C14 179.39(13)
C11 C12 C13 C8 -0.6(2)
C7 C8 C13 C14 2.78(18)
C9 C8 C13 C14 -178.42(11)
C7 C8 C13 C12 -177.21(12)
C9 C8 C13 C12 1.59(18)
C12 C13 C14 C1 177.54(12)
C8 C13 C14 C1 -2.46(17)
C12 C13 C14 C15 0.27(18)
C8 C13 C14 C15 -179.72(10)
C2 C1 C14 C13 179.49(12)
C6 C1 C14 C13 -0.90(17)
C2 C1 C14 C15 -3.27(18)
C6 C1 C14 C15 176.34(10)
C24 N3 C15 C14 -43.13(16)
C16 N3 C15 C14 -174.22(11)
C13 C14 C15 N3 -64.79(15)
C1 C14 C15 N3 117.96(13)
C24 N3 C16 C17 -65.35(13)
C15 N3 C16 C17 66.31(13)
C21 N2 C17 C18 0.06(19)
C21 N2 C17 C16 -178.59(11)
N3 C16 C17 N2 81.18(14)
N3 C16 C17 C18 -97.47(14)
N2 C17 C18 C19 1.3(2)
C16 C17 C18 C19 179.84(13)
C17 C18 C19 C20 -1.3(2)
C18 C19 C20 C21 0.1(2)
C17 N2 C21 C20 -1.38(19)
C17 N2 C21 N1 179.34(11)
C19 C20 C21 N2 1.3(2)
C19 C20 C21 N1 -179.51(13)
C22 N1 C21 N2 -168.63(13)
C22 N1 C21 C20 12.1(2)
C21 N1 C22 O1 -2.8(2)
C21 N1 C22 C23 176.68(14)
C16 N3 C24 C25 -73.01(13)
C15 N3 C24 C25 157.41(10)
C29 N4 C25 C26 0.98(18)
C29 N4 C25 C24 178.47(10)
N3 C24 C25 N4 166.45(10)
N3 C24 C25 C26 -16.07(17)
N4 C25 C26 C27 -2.2(2)
C24 C25 C26 C27 -179.49(12)
C25 C26 C27 C28 1.3(2)
C26 C27 C28 C29 0.6(2)
C25 N4 C29 C28 1.13(18)
C25 N4 C29 N5 -178.90(10)
C27 C28 C29 N4 -1.9(2)
C27 C28 C29 N5 178.13(12)
C30 N5 C29 N4 171.65(12)
C30 N5 C29 C28 -8.4(2)
C29 N5 C30 O2 2.5(2)
C29 N5 C30 C31 -176.74(13)
